data_2219842
loop_
_publ_author_name
'Akkurt, Mehmet'
'Jarrahpour, Ali Asghar'
'Aye, Malihe'
'Gen\,caslan, Mustafa'
'B\"uy\"ukg\"ung\"or, Orhan'

_publ_section_title
;
 3,4-Dimethoxy-<i>N</i>-(3-nitrobenzylidene)aniline
;
_journal_coeditor_code EZ2145
_journal_issue 11
_journal_name_full 'Acta Crystallographica Section E'
_journal_page_first o2175
_journal_page_last o2176
_journal_paper_doi 10.1107/S1600536808034193
_journal_volume 64
_journal_year 2008
_chemical_formula_iupac 'C15 H14 N2 O4'
_chemical_formula_moiety 'C15 H14 N2 O4'
_chemical_formula_sum 'C15 H14 N2 O4'
_chemical_formula_weight 286.28
_chemical_name_systematic
;
3,4-Dimethoxy-<i>N</i>-(3-nitrobenzylidene)aniline
;
_space_group_IT_number 2
_symmetry_cell_setting triclinic
_symmetry_space_group_name_Hall '-P 1'
_symmetry_space_group_name_H-M 'P -1'
_atom_sites_solution_hydrogens geom
_atom_sites_solution_primary direct
_atom_sites_solution_secondary difmap
_cell_angle_alpha 96.629(7)
_cell_angle_beta 97.338(7)
_cell_angle_gamma 102.075(7)
_cell_formula_units_Z 4
_cell_length_a 8.6345(8)
_cell_length_b 8.6540(8)
_cell_length_c 19.2304(17)
_cell_measurement_reflns_used 17758
_cell_measurement_temperature 296
_cell_measurement_theta_max 28.02
_cell_measurement_theta_min 2.16
_cell_volume 1378.6(2)
_computing_cell_refinement 'X-AREA (Stoe & Cie, 2002)'
_computing_data_collection 'X-AREA (Stoe & Cie, 2002)'
_computing_data_reduction 'X-RED32 (Stoe & Cie, 2002)'
_computing_molecular_graphics 'ORTEP-3 (Farrugia, 1997)'
_computing_publication_material 'WinGX (Farrugia, 1999)'
_computing_structure_refinement 'SHELXL97 (Sheldrick, 2008)'
_computing_structure_solution 'SIR97 (Altomare <i>et al.</i>,  1999)'
_diffrn_ambient_temperature 296
_diffrn_detector_area_resol_mean 6.67
_diffrn_measured_fraction_theta_full 0.989
_diffrn_measured_fraction_theta_max 0.989
_diffrn_measurement_device '2-circle goniometer'
_diffrn_measurement_device_type 'Stoe IPDS II'
_diffrn_measurement_method \w
_diffrn_radiation_monochromator 'plane graphite'
_diffrn_radiation_type 'Mo K\a'
_diffrn_radiation_wavelength 0.71073
_diffrn_reflns_av_R_equivalents 0.0652
_diffrn_reflns_av_sigmaI/netI 0.0507
_diffrn_reflns_limit_h_max 11
_diffrn_reflns_limit_h_min -11
_diffrn_reflns_limit_k_max 11
_diffrn_reflns_limit_k_min -11
_diffrn_reflns_limit_l_max 24
_diffrn_reflns_limit_l_min -24
_diffrn_reflns_number 21166
_diffrn_reflns_reduction_process
;
;
_diffrn_reflns_theta_full 27.60
_diffrn_reflns_theta_max 27.60
_diffrn_reflns_theta_min 2.16
_diffrn_standards_number 0
_exptl_absorpt_coefficient_mu 0.102
_exptl_absorpt_correction_T_max 0.993
_exptl_absorpt_correction_T_min 0.925
_exptl_absorpt_correction_type integration
_exptl_absorpt_process_details '(X-RED32; Stoe & Cie, 2002)'
_exptl_crystal_colour yellow
_exptl_crystal_density_diffrn 1.379
_exptl_crystal_density_method 'Not Measured'
_exptl_crystal_description plate
_exptl_crystal_F_000 600
_exptl_crystal_size_max 0.780
_exptl_crystal_size_mid 0.360
_exptl_crystal_size_min 0.070
_refine_diff_density_max 0.146
_refine_diff_density_min -0.134
_refine_ls_extinction_coef 0.0065(13)
_refine_ls_extinction_expression Fc^*^=kFc[1+0.001Fc^2^\l^3^/sin(2\Q)]^-1/4^
_refine_ls_extinction_method 'SHELXL97 (Sheldrick, 2008)'
_refine_ls_goodness_of_fit_ref 0.976
_refine_ls_hydrogen_treatment constr
_refine_ls_matrix_type full
_refine_ls_number_parameters 380
_refine_ls_number_reflns 6330
_refine_ls_number_restraints 0
_refine_ls_restrained_S_all 0.976
_refine_ls_R_factor_all 0.0876
_refine_ls_R_factor_gt 0.0448
_refine_ls_shift/su_max 0.001
_refine_ls_shift/su_mean 0.000
_refine_ls_structure_factor_coef Fsqd
_refine_ls_weighting_details 'calc w=1/[\s^2^(Fo^2^)+(0.0559P)^2^]         where P=(Fo^2^+2Fc^2^)/3'
_refine_ls_weighting_scheme calc
_refine_ls_wR_factor_gt 0.1044
_refine_ls_wR_factor_ref 0.1194
_reflns_number_gt 3703
_reflns_number_total 6330
_reflns_threshold_expression I>2\s(I)
_cod_data_source_file ez2145.cif
_cod_data_source_block I
_cod_database_code 2219842
_cod_database_fobs_code 2219842

loop_
_symmetry_equiv_pos_site_id
_symmetry_equiv_pos_as_xyz
1 x,y,z
2 -x,-y,-z

loop_
_atom_site_aniso_label
_atom_site_aniso_U_11
_atom_site_aniso_U_22
_atom_site_aniso_U_33
_atom_site_aniso_U_12
_atom_site_aniso_U_13
_atom_site_aniso_U_23
O1 0.0571(7) 0.1085(10) 0.0671(8) 0.0268(7) 0.0286(6) 0.0354(7)
O2 0.0699(8) 0.1108(11) 0.0679(8) 0.0238(7) 0.0317(7) 0.0455(8)
O3 0.0671(8) 0.1186(12) 0.1004(12) 0.0323(8) 0.0288(8) 0.0475(10)
O4 0.0799(9) 0.1330(13) 0.0907(11) 0.0167(9) 0.0519(9) 0.0366(10)
N1 0.0573(8) 0.0702(9) 0.0606(9) 0.0152(7) 0.0256(7) 0.0221(7)
N2 0.0637(9) 0.0753(10) 0.0642(10) 0.0117(8) 0.0301(8) 0.0121(8)
C1 0.0561(9) 0.0598(10) 0.0555(10) 0.0099(8) 0.0216(8) 0.0144(8)
C2 0.0560(9) 0.0682(11) 0.0539(10) 0.0155(8) 0.0205(8) 0.0195(8)
C3 0.0518(9) 0.0680(11) 0.0534(10) 0.0112(8) 0.0188(8) 0.0132(8)
C4 0.0571(9) 0.0697(11) 0.0524(10) 0.0097(8) 0.0209(8) 0.0179(8)
C5 0.0624(11) 0.0797(12) 0.0653(12) 0.0183(9) 0.0176(9) 0.0284(10)
C6 0.0529(9) 0.0805(12) 0.0681(12) 0.0178(9) 0.0230(9) 0.0253(10)
C7 0.0606(11) 0.0953(14) 0.0749(13) 0.0283(10) 0.0218(10) 0.0271(11)
C8 0.0993(16) 0.142(2) 0.0828(16) 0.0479(15) 0.0419(13) 0.0677(16)
C9 0.0525(9) 0.0718(11) 0.0608(11) 0.0147(8) 0.0211(8) 0.0171(9)
C10 0.0560(9) 0.0566(10) 0.0512(10) 0.0128(7) 0.0181(8) 0.0098(7)
C11 0.0573(9) 0.0574(10) 0.0468(9) 0.0136(7) 0.0173(7) 0.0134(7)
C12 0.0574(9) 0.0535(9) 0.0502(9) 0.0100(7) 0.0213(8) 0.0075(7)
C13 0.0768(12) 0.0540(10) 0.0528(10) 0.0082(8) 0.0233(9) 0.0149(8)
C14 0.0854(13) 0.0651(11) 0.0590(11) 0.0227(9) 0.0169(10) 0.0213(9)
C15 0.0633(10) 0.0695(11) 0.0625(11) 0.0218(9) 0.0149(9) 0.0175(9)
O5 0.0773(8) 0.0624(7) 0.0604(7) 0.0180(6) 0.0350(6) 0.0249(6)
O6 0.1004(9) 0.0575(7) 0.0747(8) 0.0342(7) 0.0466(7) 0.0314(6)
O7 0.1593(15) 0.0864(10) 0.1150(13) 0.0412(10) 0.0760(12) 0.0647(10)
O8 0.1480(14) 0.0737(9) 0.0983(12) 0.0427(9) 0.0652(11) 0.0337(8)
N3 0.0721(9) 0.0517(8) 0.0526(8) 0.0069(7) 0.0223(7) 0.0160(6)
N4 0.0789(10) 0.0673(10) 0.0732(11) 0.0208(8) 0.0290(9) 0.0341(8)
C16 0.0634(10) 0.0474(9) 0.0478(9) 0.0052(7) 0.0166(8) 0.0129(7)
C17 0.1022(14) 0.0473(10) 0.0685(12) 0.0185(9) 0.0394(11) 0.0166(8)
C18 0.0878(13) 0.0570(10) 0.0609(11) 0.0204(9) 0.0349(10) 0.0134(8)
C19 0.0559(9) 0.0537(9) 0.0485(9) 0.0097(7) 0.0181(8) 0.0153(7)
C20 0.0560(9) 0.0498(9) 0.0507(9) 0.0136(7) 0.0157(7) 0.0164(7)
C21 0.0605(9) 0.0531(9) 0.0496(9) 0.0142(7) 0.0205(8) 0.0141(7)
C22 0.0904(13) 0.0826(13) 0.0715(13) 0.0247(11) 0.0485(11) 0.0257(10)
C23 0.1131(16) 0.0639(11) 0.0861(14) 0.0428(11) 0.0515(13) 0.0273(10)
C24 0.0638(10) 0.0492(9) 0.0559(10) 0.0071(7) 0.0170(8) 0.0160(8)
C25 0.0535(9) 0.0561(10) 0.0480(9) 0.0059(7) 0.0117(7) 0.0143(7)
C26 0.0574(9) 0.0591(10) 0.0483(9) 0.0113(8) 0.0173(8) 0.0159(8)
C27 0.0538(9) 0.0614(10) 0.0496(9) 0.0114(7) 0.0139(7) 0.0204(8)
C28 0.0650(10) 0.0766(13) 0.0535(11) 0.0128(9) 0.0224(9) 0.0250(9)
C29 0.0775(12) 0.0793(13) 0.0613(12) 0.0184(10) 0.0334(10) 0.0155(10)
C30 0.0711(11) 0.0608(11) 0.0612(11) 0.0132(9) 0.0225(9) 0.0121(9)

loop_
_atom_site_type_symbol
_atom_site_label
_atom_site_fract_x
_atom_site_fract_y
_atom_site_fract_z
_atom_site_U_iso_or_equiv
_atom_site_thermal_displace_type
_atom_site_calc_flag
_atom_site_refinement_flags
_atom_site_occupancy
O O1 0.62826(14) 0.32088(17) -0.08996(7) 0.0729(5) Uani . . 1.000
O O2 0.49739(15) 0.47609(18) -0.17819(7) 0.0779(5) Uani . . 1.000
O O3 -0.37252(16) 0.1054(2) 0.11097(9) 0.0897(6) Uani . . 1.000
O O4 -0.39393(17) -0.0126(2) 0.20230(8) 0.0972(6) Uani . . 1.000
N N1 0.14725(16) 0.23760(17) 0.02524(8) 0.0601(5) Uani . . 1.000
N N2 -0.31661(18) 0.04278(19) 0.15877(9) 0.0664(6) Uani . . 1.000
C C1 0.24228(19) 0.3003(2) -0.02440(9) 0.0560(6) Uani . . 1.000
C C2 0.39725(19) 0.2781(2) -0.02885(9) 0.0572(6) Uani . . 1.000
C C3 0.47868(19) 0.3383(2) -0.08055(9) 0.0568(6) Uani . . 1.000
C C4 0.4075(2) 0.4223(2) -0.12873(9) 0.0586(6) Uani . . 1.000
C C5 0.2561(2) 0.4444(2) -0.12409(10) 0.0667(7) Uani . . 1.000
C C6 0.1746(2) 0.3826(2) -0.07202(10) 0.0644(6) Uani . . 1.000
C C7 0.7050(2) 0.2369(3) -0.04221(11) 0.0732(7) Uani . . 1.000
C C8 0.4271(3) 0.5528(3) -0.23003(13) 0.0983(10) Uani . . 1.000
C C9 0.2050(2) 0.1789(2) 0.07672(10) 0.0599(6) Uani . . 1.000
C C10 0.10483(19) 0.1058(2) 0.12568(9) 0.0536(6) Uani . . 1.000
C C11 -0.05710(19) 0.10691(19) 0.11873(9) 0.0525(5) Uani . . 1.000
C C12 -0.14762(19) 0.03390(19) 0.16476(9) 0.0529(5) Uani . . 1.000
C C13 -0.0856(2) -0.0437(2) 0.21671(9) 0.0604(6) Uani . . 1.000
C C14 0.0736(2) -0.0444(2) 0.22346(10) 0.0675(7) Uani . . 1.000
C C15 0.1685(2) 0.0304(2) 0.17885(10) 0.0630(6) Uani . . 1.000
O O5 0.06734(14) 0.60630(14) 0.26497(6) 0.0629(4) Uani . . 1.000
O O6 -0.07174(16) 0.73981(14) 0.35747(7) 0.0704(5) Uani . . 1.000
O O7 -0.4307(2) -0.31605(19) 0.63291(10) 0.1093(7) Uani . . 1.000
O O8 -0.3373(2) -0.29259(17) 0.53686(9) 0.0982(7) Uani . . 1.000
N N3 -0.19109(17) 0.23924(16) 0.45961(7) 0.0581(5) Uani . . 1.000
N N4 -0.38348(19) -0.23626(19) 0.58865(9) 0.0690(6) Uani . . 1.000
C C16 -0.1260(2) 0.33841(18) 0.41193(9) 0.0528(5) Uani . . 1.000
C C17 -0.0490(2) 0.2699(2) 0.36272(10) 0.0694(7) Uani . . 1.000
C C18 0.0180(2) 0.3553(2) 0.31274(10) 0.0655(7) Uani . . 1.000
C C19 0.00864(19) 0.51125(19) 0.31179(8) 0.0516(5) Uani . . 1.000
C C20 -0.06863(19) 0.58383(18) 0.36230(9) 0.0505(5) Uani . . 1.000
C C21 -0.13542(19) 0.49789(19) 0.41131(9) 0.0526(5) Uani . . 1.000
C C22 0.1519(3) 0.5404(2) 0.21425(11) 0.0764(8) Uani . . 1.000
C C23 -0.1356(3) 0.8214(2) 0.41150(12) 0.0798(8) Uani . . 1.000
C C24 -0.2518(2) 0.2938(2) 0.51111(9) 0.0558(6) Uani . . 1.000
C C25 -0.31981(19) 0.18957(19) 0.56009(9) 0.0526(5) Uani . . 1.000
C C26 -0.31842(19) 0.02855(19) 0.55182(9) 0.0538(5) Uani . . 1.000
C C27 -0.38451(19) -0.0654(2) 0.59839(9) 0.0537(5) Uani . . 1.000
C C28 -0.4530(2) -0.0053(2) 0.65350(9) 0.0631(7) Uani . . 1.000
C C29 -0.4539(2) 0.1540(2) 0.66146(10) 0.0702(7) Uani . . 1.000
C C30 -0.3882(2) 0.2513(2) 0.61519(10) 0.0633(6) Uani . . 1.000
H H2 0.44510 0.22270 0.00310 0.0690 Uiso calc R 1.000
H H5 0.20820 0.50050 -0.15570 0.0800 Uiso calc R 1.000
H H6 0.07180 0.39750 -0.06940 0.0770 Uiso calc R 1.000
H H7A 0.80890 0.23260 -0.05400 0.1100 Uiso calc R 1.000
H H7B 0.64150 0.13030 -0.04560 0.1100 Uiso calc R 1.000
H H7C 0.71650 0.29090 0.00530 0.1100 Uiso calc R 1.000
H H8A 0.50210 0.58450 -0.26140 0.1470 Uiso calc R 1.000
H H8B 0.39860 0.64560 -0.20760 0.1470 Uiso calc R 1.000
H H8C 0.33270 0.48090 -0.25660 0.1470 Uiso calc R 1.000
H H9 0.31420 0.18190 0.08390 0.0720 Uiso calc R 1.000
H H11 -0.10340 0.15610 0.08360 0.0630 Uiso calc R 1.000
H H13 -0.15050 -0.09410 0.24630 0.0730 Uiso calc R 1.000
H H14 0.11830 -0.09540 0.25820 0.0810 Uiso calc R 1.000
H H15 0.27710 0.03020 0.18450 0.0760 Uiso calc R 1.000
H H17 -0.04150 0.16430 0.36280 0.0830 Uiso calc R 1.000
H H18 0.06930 0.30650 0.27980 0.0790 Uiso calc R 1.000
H H21 -0.18720 0.54610 0.44430 0.0630 Uiso calc R 1.000
H H22A 0.18730 0.61850 0.18460 0.1150 Uiso calc R 1.000
H H22B 0.08220 0.44770 0.18560 0.1150 Uiso calc R 1.000
H H22C 0.24320 0.51080 0.23850 0.1150 Uiso calc R 1.000
H H23A -0.13170 0.92910 0.40280 0.1200 Uiso calc R 1.000
H H23B -0.07340 0.82270 0.45670 0.1200 Uiso calc R 1.000
H H23C -0.24480 0.76760 0.41140 0.1200 Uiso calc R 1.000
H H24 -0.25330 0.40160 0.51800 0.0670 Uiso calc R 1.000
H H26 -0.27330 -0.01550 0.51520 0.0650 Uiso calc R 1.000
H H28 -0.49730 -0.07100 0.68430 0.0760 Uiso calc R 1.000
H H29 -0.49910 0.19730 0.69830 0.0840 Uiso calc R 1.000
H H30 -0.39020 0.35900 0.62120 0.0760 Uiso calc R 1.000

loop_
_atom_type_symbol
_atom_type_description
_atom_type_scat_dispersion_real
_atom_type_scat_dispersion_imag
_atom_type_scat_source
O O 0.0106 0.0060 'International Tables Vol C Tables 4.2.6.8 and 6.1.1.4'
N N 0.0061 0.0033 'International Tables Vol C Tables 4.2.6.8 and 6.1.1.4'
H H 0.0000 0.0000 'International Tables Vol C Tables 4.2.6.8 and 6.1.1.4'
C C 0.0033 0.0016 'International Tables Vol C Tables 4.2.6.8 and 6.1.1.4'

loop_
_exptl_crystal_face_index_h
_exptl_crystal_face_index_k
_exptl_crystal_face_index_l
_exptl_crystal_face_perp_dist
0 0 -1 0.0510
0 0 1 0.0270
-4 0 3 0.1110
7 0 -4 0.1050
-3 6 2 0.3770
4 -10 0 0.4020
-3 0 -7 0.0810
-1 4 1 0.3880

loop_
_geom_angle_atom_site_label_1
_geom_angle_atom_site_label_2
_geom_angle_atom_site_label_3
_geom_angle
_geom_angle_publ_flag
C3 O1 C7 117.12(14) no
C4 O2 C8 117.65(16) no
C19 O5 C22 117.37(13) no
C20 O6 C23 116.66(14) no
C1 N1 C9 121.85(15) no
O3 N2 O4 123.16(17) no
O4 N2 C12 118.00(16) no
O3 N2 C12 118.84(16) no
C16 N3 C24 121.57(14) no
O7 N4 O8 122.33(17) no
O7 N4 C27 118.52(16) no
O8 N4 C27 119.14(16) no
N1 C1 C2 124.00(15) no
N1 C1 C6 117.13(15) no
C2 C1 C6 118.83(16) no
C1 C2 C3 120.08(16) no
O1 C3 C2 124.52(16) no
C2 C3 C4 120.24(16) no
O1 C3 C4 115.23(15) no
O2 C4 C3 115.77(15) no
C3 C4 C5 119.56(16) no
O2 C4 C5 124.67(16) no
C4 C5 C6 119.80(17) no
C1 C6 C5 121.48(16) no
N1 C9 C10 121.83(16) no
C11 C10 C15 118.52(16) no
C9 C10 C11 120.57(15) no
C9 C10 C15 120.89(16) no
C10 C11 C12 118.74(16) no
C11 C12 C13 122.91(16) no
N2 C12 C11 117.96(15) no
N2 C12 C13 119.11(15) no
C12 C13 C14 118.19(16) no
C13 C14 C15 120.30(17) no
C10 C15 C14 121.31(16) no
C3 C2 H2 120.00 no
C1 C2 H2 120.00 no
C4 C5 H5 120.00 no
C6 C5 H5 120.00 no
C5 C6 H6 119.00 no
C1 C6 H6 119.00 no
O1 C7 H7C 109.00 no
O1 C7 H7A 109.00 no
O1 C7 H7B 109.00 no
H7B C7 H7C 109.00 no
H7A C7 H7B 109.00 no
H7A C7 H7C 110.00 no
O2 C8 H8A 109.00 no
O2 C8 H8C 109.00 no
H8A C8 H8B 109.00 no
O2 C8 H8B 110.00 no
H8B C8 H8C 109.00 no
H8A C8 H8C 109.00 no
N1 C9 H9 119.00 no
C10 C9 H9 119.00 no
C10 C11 H11 121.00 no
C12 C11 H11 121.00 no
C14 C13 H13 121.00 no
C12 C13 H13 121.00 no
C13 C14 H14 120.00 no
C15 C14 H14 120.00 no
C14 C15 H15 119.00 no
C10 C15 H15 119.00 no
N3 C16 C17 116.25(14) no
N3 C16 C21 125.11(15) no
C17 C16 C21 118.65(15) no
C16 C17 C18 121.30(16) no
C17 C18 C19 120.26(16) no
O5 C19 C18 125.71(15) no
O5 C19 C20 115.11(14) no
C18 C19 C20 119.18(15) no
O6 C20 C19 115.11(14) no
O6 C20 C21 124.80(15) no
C19 C20 C21 120.09(15) no
C16 C21 C20 120.52(16) no
N3 C24 C25 121.11(15) no
C24 C25 C26 121.08(15) no
C24 C25 C30 120.06(15) no
C26 C25 C30 118.85(16) no
C25 C26 C27 119.36(16) no
N4 C27 C26 118.80(15) no
N4 C27 C28 118.86(15) no
C26 C27 C28 122.34(16) no
C27 C28 C29 118.05(16) no
C28 C29 C30 120.76(17) no
C25 C30 C29 120.65(16) no
C16 C17 H17 119.00 no
C18 C17 H17 119.00 no
C17 C18 H18 120.00 no
C19 C18 H18 120.00 no
C16 C21 H21 120.00 no
C20 C21 H21 120.00 no
O5 C22 H22A 109.00 no
O5 C22 H22B 109.00 no
O5 C22 H22C 109.00 no
H22A C22 H22B 110.00 no
H22A C22 H22C 109.00 no
H22B C22 H22C 109.00 no
O6 C23 H23A 109.00 no
O6 C23 H23B 109.00 no
O6 C23 H23C 110.00 no
H23A C23 H23B 109.00 no
H23A C23 H23C 109.00 no
H23B C23 H23C 109.00 no
N3 C24 H24 119.00 no
C25 C24 H24 119.00 no
C25 C26 H26 120.00 no
C27 C26 H26 120.00 no
C27 C28 H28 121.00 no
C29 C28 H28 121.00 no
C28 C29 H29 120.00 no
C30 C29 H29 120.00 no
C25 C30 H30 120.00 no
C29 C30 H30 120.00 no

loop_
_geom_bond_atom_site_label_1
_geom_bond_atom_site_label_2
_geom_bond_distance
_geom_bond_publ_flag
O1 C3 1.363(2) no
O1 C7 1.418(3) no
O2 C4 1.365(2) no
O2 C8 1.404(3) no
O3 N2 1.218(2) no
O4 N2 1.216(2) no
O5 C22 1.427(3) no
O5 C19 1.363(2) no
O6 C23 1.422(3) no
O6 C20 1.369(2) no
O7 N4 1.214(2) no
O8 N4 1.208(2) no
N1 C1 1.419(2) no
N1 C9 1.258(2) no
N2 C12 1.468(2) no
N3 C24 1.268(2) no
N3 C16 1.416(2) no
N4 C27 1.471(2) no
C1 C2 1.403(2) no
C1 C6 1.369(2) no
C2 C3 1.378(2) no
C3 C4 1.401(2) no
C4 C5 1.373(3) no
C5 C6 1.389(3) no
C9 C10 1.467(2) no
C10 C15 1.391(2) no
C10 C11 1.390(2) no
C11 C12 1.376(2) no
C12 C13 1.380(2) no
C13 C14 1.366(3) no
C14 C15 1.383(3) no
C2 H2 0.9300 no
C5 H5 0.9300 no
C6 H6 0.9300 no
C7 H7B 0.9600 no
C7 H7C 0.9600 no
C7 H7A 0.9600 no
C8 H8C 0.9600 no
C8 H8B 0.9600 no
C8 H8A 0.9600 no
C9 H9 0.9300 no
C11 H11 0.9300 no
C13 H13 0.9300 no
C14 H14 0.9300 no
C15 H15 0.9300 no
C16 C17 1.373(3) no
C16 C21 1.401(2) no
C17 C18 1.390(3) no
C18 C19 1.371(2) no
C19 C20 1.408(2) no
C20 C21 1.377(2) no
C24 C25 1.470(2) no
C25 C26 1.387(2) no
C25 C30 1.385(2) no
C26 C27 1.376(2) no
C27 C28 1.380(2) no
C28 C29 1.371(2) no
C29 C30 1.387(3) no
C17 H17 0.9300 no
C18 H18 0.9300 no
C21 H21 0.9300 no
C22 H22A 0.9600 no
C22 H22B 0.9600 no
C22 H22C 0.9600 no
C23 H23A 0.9600 no
C23 H23B 0.9600 no
C23 H23C 0.9600 no
C24 H24 0.9300 no
C26 H26 0.9300 no
C28 H28 0.9300 no
C29 H29 0.9300 no
C30 H30 0.9300 no

loop_
_geom_contact_atom_site_label_1
_geom_contact_atom_site_label_2
_geom_contact_distance
_geom_contact_site_symmetry_2
_geom_contact_publ_flag
O1 O2 2.575(2) . no
O1 C22 3.410(3) 2_665 no
O2 O1 2.575(2) . no
O2 C22 3.220(3) 2_665 no
O3 C7 3.373(3) 1_455 no
O4 C29 3.322(2) 2_456 no
O4 C28 3.222(2) 2_456 no
O4 C3 3.337(2) 2_555 no
O5 C14 3.206(2) 1_565 no
O5 C30 3.285(2) 2_566 no
O5 O6 2.5677(18) . no
O6 O5 2.5677(18) . no
O7 C8 3.268(3) 1_446 no
O8 C23 3.274(3) 1_545 no
O1 H22A 2.6000 2_665 no
O2 H22C 2.6400 2_665 no
O3 H8B 2.7400 2_565 no
O3 H9 2.9100 1_455 no
O3 H11 2.4100 . no
O3 H7B 2.8000 2_555 no
O3 H2 2.8500 1_455 no
O3 H7C 2.8200 1_455 no
O4 H28 2.5700 2_456 no
O4 H13 2.4400 . no
O4 H29 2.7600 2_456 no
O5 H14 2.5500 1_565 no
O5 H5 2.8800 2_565 no
O6 H13 2.8000 1_565 no
O7 H28 2.4400 . no
O7 H30 2.8900 1_545 no
O7 H8A 2.3900 1_446 no
O8 H23C 2.7100 1_545 no
O8 H24 2.8800 1_545 no
O8 H21 2.7500 1_545 no
O8 H26 2.4400 . no
N2 C2 3.403(2) 2_555 no
N2 C3 3.389(2) 2_555 no
N4 C24 3.380(2) 2_456 no
N1 H11 2.5700 . no
N3 H23B 2.8000 2_566 no
N3 H23A 2.9500 1_545 no
N3 H26 2.5700 . no
C2 N2 3.403(2) 2_555 no
C2 C3 3.594(2) 2_665 no
C3 C2 3.594(2) 2_665 no
C3 O4 3.337(2) 2_555 no
C3 N2 3.389(2) 2_555 no
C7 O3 3.373(3) 1_655 no
C8 O7 3.268(3) 1_664 no
C13 C18 3.598(2) . no
C14 O5 3.206(2) 1_545 no
C18 C13 3.598(2) . no
C19 C30 3.504(2) 2_566 no
C20 C24 3.341(2) 2_566 no
C20 C25 3.552(2) 2_566 no
C21 C24 3.498(2) 2_566 no
C22 O2 3.220(3) 2_665 no
C22 O1 3.410(3) 2_665 no
C23 O8 3.274(3) 1_565 no
C24 C21 3.498(2) 2_566 no
C24 C27 3.599(2) 2_456 no
C24 N4 3.380(2) 2_456 no
C24 C20 3.341(2) 2_566 no
C25 C20 3.552(2) 2_566 no
C25 C26 3.582(2) 2_456 no
C26 C25 3.582(2) 2_456 no
C26 C26 3.403(2) 2_456 no
C27 C24 3.599(2) 2_456 no
C28 O4 3.222(2) 2_456 no
C29 O4 3.322(2) 2_456 no
C30 C19 3.504(2) 2_566 no
C30 O5 3.285(2) 2_566 no
C2 H7C 2.7300 . no
C2 H7B 2.7200 . no
C2 H9 2.5400 . no
C5 H7C 2.9900 2_665 no
C5 H8B 2.7200 . no
C5 H8C 2.7500 . no
C6 H7C 2.8700 2_665 no
C7 H2 2.4900 . no
C7 H11 2.9900 1_655 no
C8 H5 2.5100 . no
C8 H22C 3.0300 2_665 no
C9 H2 2.6400 . no
C11 H22B 3.0100 . no
C13 H17 3.0900 . no
C13 H18 3.0800 . no
C17 H23A 3.1000 1_545 no
C18 H22C 2.7700 . no
C18 H22B 2.7500 . no
C19 H8C 3.0200 2_565 no
C20 H8C 2.7700 2_565 no
C21 H24 2.5500 . no
C21 H23C 2.6900 . no
C21 H23B 2.7600 . no
C22 H18 2.5300 . no
C23 H26 2.8400 1_565 no
C23 H21 2.5000 . no
C24 H21 2.6600 . no
C28 H14 3.0600 2_556 no
C29 H23C 3.0400 2_466 no
H2 H7B 2.2800 . no
H2 O3 2.8500 1_655 no
H2 C7 2.4900 . no
H2 H7C 2.2900 . no
H2 H9 2.0600 . no
H2 C9 2.6400 . no
H5 C8 2.5100 . no
H5 H8B 2.2600 . no
H5 O5 2.8800 2_565 no
H5 H8C 2.3400 . no
H6 H7A 2.4900 1_455 no
H7A H6 2.4900 1_655 no
H7B H2 2.2800 . no
H7B C2 2.7200 . no
H7B O3 2.8000 2_555 no
H7C H11 2.5700 1_655 no
H7C O3 2.8200 1_655 no
H7C C2 2.7300 . no
H7C H2 2.2900 . no
H7C C5 2.9900 2_665 no
H7C C6 2.8700 2_665 no
H8A O7 2.3900 1_664 no
H8A H22C 2.5100 2_665 no
H8B C5 2.7200 . no
H8B H5 2.2600 . no
H8B O3 2.7400 2_565 no
H8C C19 3.0200 2_565 no
H8C C5 2.7500 . no
H8C H5 2.3400 . no
H8C C20 2.7700 2_565 no
H9 H15 2.4800 . no
H9 O3 2.9100 1_655 no
H9 C2 2.5400 . no
H9 H2 2.0600 . no
H11 C7 2.9900 1_455 no
H11 H7C 2.5700 1_455 no
H11 O3 2.4100 . no
H11 N1 2.5700 . no
H13 O6 2.8000 1_545 no
H13 O4 2.4400 . no
H14 O5 2.5500 1_545 no
H14 C28 3.0600 2_556 no
H15 H9 2.4800 . no
H17 C13 3.0900 . no
H17 H23A 2.2800 1_545 no
H18 C13 3.0800 . no
H18 C22 2.5300 . no
H18 H22B 2.3000 . no
H18 H22C 2.3500 . no
H21 O8 2.7500 1_565 no
H21 C23 2.5000 . no
H21 C24 2.6600 . no
H21 H23B 2.3600 . no
H21 H23C 2.2200 . no
H21 H24 2.0500 . no
H22A O1 2.6000 2_665 no
H22B C11 3.0100 . no
H22B C18 2.7500 . no
H22B H18 2.3000 . no
H22C C18 2.7700 . no
H22C H18 2.3500 . no
H22C O2 2.6400 2_665 no
H22C C8 3.0300 2_665 no
H22C H8A 2.5100 2_665 no
H23A N3 2.9500 1_565 no
H23A C17 3.1000 1_565 no
H23A H17 2.2800 1_565 no
H23B C21 2.7600 . no
H23B H21 2.3600 . no
H23B N3 2.8000 2_566 no
H23C O8 2.7100 1_565 no
H23C C21 2.6900 . no
H23C H21 2.2200 . no
H23C C29 3.0400 2_466 no
H24 O8 2.8800 1_565 no
H24 C21 2.5500 . no
H24 H21 2.0500 . no
H24 H30 2.4600 . no
H26 O8 2.4400 . no
H26 N3 2.5700 . no
H26 C23 2.8400 1_545 no
H28 O7 2.4400 . no
H28 O4 2.5700 2_456 no
H29 O4 2.7600 2_456 no
H30 O7 2.8900 1_565 no
H30 H24 2.4600 . no

loop_
_geom_hbond_atom_site_label_D
_geom_hbond_atom_site_label_H
_geom_hbond_atom_site_label_A
_geom_hbond_site_symmetry_A
_geom_hbond_distance_DH
_geom_hbond_distance_HA
_geom_hbond_distance_DA
_geom_hbond_angle_DHA
_geom_hbond_publ_flag
C8 H8A O7 1_664 0.96 2.39 3.268(3) 152 yes
C14 H14 O5 1_545 0.93 2.55 3.206(2) 128 yes
C22 H22A O1 2_665 0.96 2.60 3.410(3) 143 yes
C28 H28 O4 2_456 0.93 2.57 3.222(2) 128 yes
C18 H18 Cg1 1_555 0.93 2.89 3.654(2) 141 yes

loop_
_geom_torsion_atom_site_label_1
_geom_torsion_atom_site_label_2
_geom_torsion_atom_site_label_3
_geom_torsion_atom_site_label_4
_geom_torsion
_geom_torsion_publ_flag
C7 O1 C3 C2 -1.0(3) no
C7 O1 C3 C4 179.84(17) no
C8 O2 C4 C5 -3.2(3) no
C8 O2 C4 C3 176.40(17) no
C22 O5 C19 C18 -2.8(2) no
C22 O5 C19 C20 177.79(16) no
C23 O6 C20 C21 6.2(3) no
C23 O6 C20 C19 -174.41(17) no
C1 N1 C9 C10 -176.43(16) no
C9 N1 C1 C6 -170.48(17) no
C9 N1 C1 C2 11.8(3) no
O4 N2 C12 C13 3.4(2) no
O3 N2 C12 C13 -176.91(17) no
O3 N2 C12 C11 4.4(2) no
O4 N2 C12 C11 -175.31(17) no
C24 N3 C16 C21 -6.9(3) no
C16 N3 C24 C25 179.68(16) no
C24 N3 C16 C17 173.53(17) no
O8 N4 C27 C28 173.22(18) no
O7 N4 C27 C28 -6.1(3) no
O7 N4 C27 C26 174.45(18) no
O8 N4 C27 C26 -6.2(3) no
N1 C1 C6 C5 -178.02(16) no
C6 C1 C2 C3 -0.1(3) no
N1 C1 C2 C3 177.54(16) no
C2 C1 C6 C5 -0.2(3) no
C1 C2 C3 O1 -178.89(16) no
C1 C2 C3 C4 0.2(3) no
C2 C3 C4 O2 -179.55(16) no
O1 C3 C4 O2 -0.4(2) no
C2 C3 C4 C5 0.1(3) no
O1 C3 C4 C5 179.23(16) no
O2 C4 C5 C6 179.20(17) no
C3 C4 C5 C6 -0.4(3) no
C4 C5 C6 C1 0.5(3) no
N1 C9 C10 C11 -3.5(3) no
N1 C9 C10 C15 174.86(17) no
C11 C10 C15 C14 1.0(3) no
C9 C10 C15 C14 -177.38(17) no
C15 C10 C11 C12 0.2(2) no
C9 C10 C11 C12 178.56(16) no
C10 C11 C12 C13 -1.5(3) no
C10 C11 C12 N2 177.18(15) no
N2 C12 C13 C14 -177.09(16) no
C11 C12 C13 C14 1.5(3) no
C12 C13 C14 C15 -0.3(3) no
C13 C14 C15 C10 -0.9(3) no
C17 C16 C21 C20 0.0(3) no
C21 C16 C17 C18 -0.4(3) no
N3 C16 C21 C20 -179.64(16) no
N3 C16 C17 C18 179.29(16) no
C16 C17 C18 C19 0.2(3) no
C17 C18 C19 C20 0.4(3) no
C17 C18 C19 O5 -178.99(16) no
C18 C19 C20 O6 179.79(15) no
O5 C19 C20 C21 178.67(15) no
O5 C19 C20 O6 -0.7(2) no
C18 C19 C20 C21 -0.8(3) no
C19 C20 C21 C16 0.6(3) no
O6 C20 C21 C16 179.96(15) no
N3 C24 C25 C26 0.6(3) no
N3 C24 C25 C30 -178.79(17) no
C24 C25 C26 C27 -179.43(16) no
C30 C25 C26 C27 -0.1(2) no
C26 C25 C30 C29 0.2(3) no
C24 C25 C30 C29 179.50(16) no
C25 C26 C27 N4 179.48(16) no
C25 C26 C27 C28 0.1(3) no
N4 C27 C28 C29 -179.54(16) no
C26 C27 C28 C29 -0.1(3) no
C27 C28 C29 C30 0.2(3) no
C28 C29 C30 C25 -0.2(3) no

loop_
_cod_related_entry_id
_cod_related_entry_database
_cod_related_entry_code
1 ChemSpider 24741009
